data_7000343
loop_
_publ_author_name
'Meilikhov, Mikhail'
'Yusenko, Kirill'
'Fischer, Roland A.'

_publ_section_title
;
 The adsorbate structure of ferrocene inside [Al(OH)(bdc)]x (MIL-53): a
 powder X-ray diffraction study
;
_journal_issue 4
_journal_name_full 'Dalton Transactions'
_journal_page_first 600
_journal_paper_doi 10.1039/b820882b
_journal_year 2009
_chemical_formula_moiety '4(C8 Al O5), C20 Fe2'
_chemical_formula_structural 0.5FeCp@Al(OH)(BDC)
_chemical_formula_sum 'C52 Al4 Fe2 O20'
_chemical_formula_weight 1164.14
_chemical_name_common 'included ferrocene in MIL-53(Al)'
_chemical_name_systematic ' ?'
_space_group_IT_number 74
_symmetry_cell_setting orthorhombic
_symmetry_space_group_name_Hall '-I 2b 2'
_symmetry_space_group_name_H-M 'I m m a'
_cell_angle_alpha 90
_cell_angle_beta 90
_cell_angle_gamma 90
_cell_formula_units_Z 1
_cell_length_a 6.623(2)
_cell_length_b 16.893(3)
_cell_length_c 12.592(2)
_cell_measurement_temperature 293
_cell_volume 1408.8(5)
_computing_cell_refinement 'Jana2000 (Petricek, Dusek & Palatinus, 2000)'
_computing_data_collection 'Bruker D8'
_computing_publication_material 'Jana2000 (Petricek, Dusek & Palatinus, 2000)'
_computing_structure_refinement 'Jana2000 (Petricek, Dusek & Palatinus, 2000)'
_computing_structure_solution 'FOX http://objcryst.sourceforge.net'
_diffrn_ambient_temperature 293
_diffrn_detector 'Briker D8'
_diffrn_detector_type 'position sensitive'
_diffrn_measurement_device_type 'Briker D8'
_diffrn_radiation_type 'Cu K\a'
_diffrn_radiation_wavelength 1.54178
_diffrn_source X-ray
_diffrn_source_type 'Cu K\a'
_exptl_absorpt_coefficient_mu 5.369
_exptl_absorpt_process_details '(Jana2000; Petricek, Dusek & Palatinus, 2000)'
_exptl_crystal_density_diffrn 1.372
_exptl_crystal_F_000 608
_pd_char_colour yellow
_pd_instr_location ' ?'
_pd_meas_2theta_range_inc 0.014
_pd_meas_2theta_range_max 59.864
_pd_meas_2theta_range_min 7.000
_pd_meas_number_of_points 3728
_pd_meas_scan_method step
_pd_proc_2theta_range_inc 0.014
_pd_proc_2theta_range_max 59.864
_pd_proc_2theta_range_min 7
_pd_proc_ls_background_function '16 Legendre polynoms'
_pd_proc_ls_pref_orient_corr none
_pd_proc_ls_profile_function Pseudo-Voigt
_pd_proc_ls_prof_R_factor 0.0220
_pd_proc_ls_prof_wR_expected 0.0206
_pd_proc_ls_prof_wR_factor 0.0307
_pd_spec_mount_mode transmission
_pd_spec_shape cylinder
_refine_ls_extinction_method none
_refine_ls_number_parameters 45
_refine_ls_R_factor_all 0.0952
_refine_ls_R_factor_gt 0.0947
_refine_ls_shift/su_max 0.0379
_refine_ls_shift/su_mean 0.0064
_refine_ls_weighting_scheme sigma
_refine_ls_wR_factor_gt 0.0710
_refine_ls_wR_factor_ref 0.0712
_cod_data_source_file b820882b.txt
_cod_data_source_block (FeCp@MIL53_Al)
_cod_database_code 7000343

loop_
_symmetry_equiv_pos_site_id
_symmetry_equiv_pos_as_xyz
1 x,y,z
2 -x,y,z
3 x,1/2-y,z
4 x,1/2+y,-z
5 -x,-y,-z
6 x,-y,-z
7 -x,1/2+y,-z
8 -x,1/2-y,z
9 1/2+x,1/2+y,1/2+z
10 1/2-x,1/2+y,1/2+z
11 1/2+x,-y,1/2+z
12 1/2+x,y,1/2-z
13 1/2-x,1/2-y,1/2-z
14 1/2+x,1/2-y,1/2-z
15 1/2-x,y,1/2-z
16 1/2-x,-y,1/2+z

loop_
_atom_site_label
_atom_site_type_symbol
_atom_site_fract_x
_atom_site_fract_y
_atom_site_fract_z
_atom_site_adp_type
_atom_site_U_iso_or_equiv
_atom_site_symmetry_multiplicity
_atom_site_occupancy
_atom_site_calc_flag
_atom_site_refinement_flags
_atom_site_disorder_assembly
_atom_site_disorder_group
Al1 Al 0.25 0.25 0.75 Uiso 0.038 4 1 d . . .
O1 O 0 0.25 0.69297(13) Uiso 0.038 4 1 d . . .
O2 O 0.15590(17) 0.16690(12) 0.84182(12) Uiso 0.038 16 1 d . . .
C1 C 0 0.05987(19) 0.95711(15) Uiso 0.038 8 1 d . . .
C2 C 0 0.12911(14) 0.88311(11) Uiso 0.038 8 1 d . . .
C3 C -0.1958(4) 0.0361(2) 0.97409(15) Uiso 0.038 16 1 d . . .
Fe1 Fe 0.25 0.25 0.25 Uiso 0.038 4 0.5 d . . .
C4 C 0.080(10) 0.2934(13) 0.363(5) Uiso 0.038 16 0.5 d . . .
C5 C 0.287(9) 0.3234(17) 0.365(2) Uiso 0.038 16 0.5 d . . .
C6 C 0.425(11) 0.25 0.370(6) Uiso 0.038 8 0.5 d . . .

loop_
_atom_type_symbol
_atom_type_scat_dispersion_real
_atom_type_scat_dispersion_imag
_atom_type_scat_source
_atom_type_scat_Cromer_Mann_a1
_atom_type_scat_Cromer_Mann_b1
_atom_type_scat_Cromer_Mann_a2
_atom_type_scat_Cromer_Mann_b2
_atom_type_scat_Cromer_Mann_a3
_atom_type_scat_Cromer_Mann_b3
_atom_type_scat_Cromer_Mann_a4
_atom_type_scat_Cromer_Mann_b4
_atom_type_scat_Cromer_Mann_c
C 0.018 0.009 'International Tables Vol C Tables 4.2.6.8 and 6.1.1.4' 2.31 20.843901 1.02 10.2075 1.5886 0.5687 0.865 51.651199 0.2156
Al 0.213 0.245 'International Tables Vol C Tables 4.2.6.8 and 6.1.1.4' 6.4202 3.0387 1.9002 0.7426 1.5936 31.547199 1.9646 85.0886 1.1151
Fe -1.134 3.197 'International Tables Vol C Tables 4.2.6.8 and 6.1.1.4' 11.7695 4.7611 7.3573 0.3072 3.5222 15.3535 2.3045 76.880501 1.0369
O 0.049 0.032 'International Tables Vol C Tables 4.2.6.8 and 6.1.1.4' 3.0485 13.2771 2.2868 5.7011 1.5463 0.3239 0.867 32.908901 0.2508

loop_
_geom_angle_atom_site_label_1
_geom_angle_atom_site_label_2
_geom_angle_atom_site_label_3
_geom_angle_site_symmetry_1
_geom_angle_site_symmetry_2
_geom_angle_site_symmetry_3
_geom_angle
_geom_angle_publ_flag
O1 Al1 O1 . . 13_556 180 yes
O1 Al1 O2 . . . 86.67(5) yes
O1 Al1 O2 . . 13_556 93.33(5) yes
O1 Al1 O2 . . 3_555 86.67(5) yes
O1 Al1 O2 . . 15_556 93.33(5) yes
O1 Al1 O1 13_556 . . 180 yes
O1 Al1 O2 13_556 . . 93.33(5) yes
O1 Al1 O2 13_556 . 13_556 86.67(5) yes
O1 Al1 O2 13_556 . 3_555 93.33(5) yes
O1 Al1 O2 13_556 . 15_556 86.67(5) yes
O2 Al1 O2 . . 13_556 180 yes
O2 Al1 O2 . . 3_555 93.81(7) yes
O2 Al1 O2 . . 15_556 86.19(7) yes
O2 Al1 O2 13_556 . . 180 yes
O2 Al1 O2 13_556 . 3_555 86.19(7) yes
O2 Al1 O2 13_556 . 15_556 93.81(7) yes
O2 Al1 O2 3_555 . . 93.81(7) yes
O2 Al1 O2 3_555 . 13_556 86.19(7) yes
O2 Al1 O2 3_555 . 15_556 180 yes
O2 Al1 O2 15_556 . . 86.19(7) yes
O2 Al1 O2 15_556 . 13_556 93.81(7) yes
O2 Al1 O2 15_556 . 3_555 180 yes
Al1 O1 Al1 . . 2_555 133.11(10) yes
Al1 O1 O2 . . . 48.58(4) yes
Al1 O1 O2 . . 13_556 45.04(3) yes
Al1 O1 O2 . . 2_555 94.52(6) yes
Al1 O1 O2 . . 14_456 146.63(5) yes
Al1 O1 O2 . . 3_555 48.58(4) yes
Al1 O1 O2 . . 15_556 45.04(3) yes
Al1 O1 O2 . . 12_456 146.63(5) yes
Al1 O1 O2 . . 8_555 94.52(6) yes
Al1 O1 Al1 2_555 . . 133.11(10) yes
Al1 O1 O2 2_555 . . 94.52(6) yes
Al1 O1 O2 2_555 . 13_556 146.63(5) yes
Al1 O1 O2 2_555 . 2_555 48.58(4) yes
Al1 O1 O2 2_555 . 14_456 45.04(3) yes
Al1 O1 O2 2_555 . 3_555 94.52(6) yes
Al1 O1 O2 2_555 . 15_556 146.63(5) yes
Al1 O1 O2 2_555 . 12_456 45.04(3) yes
Al1 O1 O2 2_555 . 8_555 48.58(4) yes
O2 O1 O2 . . 13_556 93.62(5) yes
O2 O1 O2 . . 14_456 137.83(7) yes
O2 O1 O2 . . 3_555 66.53(7) yes
O2 O1 O2 . . 15_556 59.69(5) yes
O2 O1 O2 . . 12_456 99.99(6) yes
O2 O1 O2 . . 8_555 85.83(7) yes
O2 O1 O2 13_556 . . 93.62(5) yes
O2 O1 O2 13_556 . 2_555 137.83(7) yes
O2 O1 O2 13_556 . 14_456 114.33(6) yes
O2 O1 O2 13_556 . 3_555 59.69(5) yes
O2 O1 O2 13_556 . 15_556 62.34(6) yes
O2 O1 O2 13_556 . 12_456 161.41(8) yes
O2 O1 O2 13_556 . 8_555 99.99(6) yes
O2 O1 O2 2_555 . . 47.59(5) yes
O2 O1 O2 2_555 . 13_556 137.83(7) yes
O2 O1 O2 2_555 . 14_456 93.62(5) yes
O2 O1 O2 2_555 . 3_555 85.83(7) yes
O2 O1 O2 2_555 . 15_556 99.99(6) yes
O2 O1 O2 2_555 . 12_456 59.69(5) yes
O2 O1 O2 2_555 . 8_555 66.53(7) yes
O2 O1 O2 14_456 . . 137.83(7) yes
O2 O1 O2 14_456 . 13_556 114.33(6) yes
O2 O1 O2 14_456 . 2_555 93.62(5) yes
O2 O1 O2 14_456 . 3_555 99.99(6) yes
O2 O1 O2 14_456 . 15_556 161.41(8) yes
O2 O1 O2 14_456 . 12_456 62.34(6) yes
O2 O1 O2 14_456 . 8_555 59.69(5) yes
O2 O1 O2 3_555 . . 66.53(7) yes
O2 O1 O2 3_555 . 13_556 59.69(5) yes
O2 O1 O2 3_555 . 2_555 85.83(7) yes
O2 O1 O2 3_555 . 14_456 99.99(6) yes
O2 O1 O2 3_555 . 15_556 93.62(5) yes
O2 O1 O2 3_555 . 12_456 137.83(7) yes
O2 O1 O2 15_556 . . 59.69(5) yes
O2 O1 O2 15_556 . 13_556 62.34(6) yes
O2 O1 O2 15_556 . 2_555 99.99(6) yes
O2 O1 O2 15_556 . 14_456 161.41(8) yes
O2 O1 O2 15_556 . 3_555 93.62(5) yes
O2 O1 O2 15_556 . 12_456 114.33(6) yes
O2 O1 O2 15_556 . 8_555 137.83(7) yes
O2 O1 O2 12_456 . . 99.99(6) yes
O2 O1 O2 12_456 . 13_556 161.41(8) yes
O2 O1 O2 12_456 . 2_555 59.69(5) yes
O2 O1 O2 12_456 . 14_456 62.34(6) yes
O2 O1 O2 12_456 . 3_555 137.83(7) yes
O2 O1 O2 12_456 . 15_556 114.33(6) yes
O2 O1 O2 12_456 . 8_555 93.62(5) yes
O2 O1 O2 8_555 . . 85.83(7) yes
O2 O1 O2 8_555 . 13_556 99.99(6) yes
O2 O1 O2 8_555 . 2_555 66.53(7) yes
O2 O1 O2 8_555 . 14_456 59.69(5) yes
O2 O1 O2 8_555 . 15_556 137.83(7) yes
O2 O1 O2 8_555 . 12_456 93.62(5) yes
Al1 O2 C1 . . . 174.87(7) yes
Al1 O2 C2 . . . 147.48(12) yes
Al1 O2 C3 . . 2_555 155.51(8) yes
O1 O2 O1 . . 13_556 86.38(6) yes
O1 O2 O2 . . 2_555 66.20(6) yes
O1 O2 O2 . . 3_555 56.73(5) yes
O1 O2 O2 . . 15_556 63.05(5) yes
O1 O2 C1 . . . 130.20(5) yes
O1 O2 C2 . . . 103.77(9) yes
O1 O2 C3 . . 2_555 155.95(8) yes
O1 O2 O1 13_556 . . 86.38(6) yes
O1 O2 O2 13_556 . 2_555 147.17(11) yes
O1 O2 O2 13_556 . 3_555 58.83(5) yes
O1 O2 O2 13_556 . 15_556 57.26(6) yes
O1 O2 C1 13_556 . . 143.41(7) yes
O1 O2 C2 13_556 . . 166.11(12) yes
O1 O2 C3 13_556 . 2_555 115.37(7) yes
O2 O2 O2 2_555 . 3_555 90 yes
O2 O2 O2 2_555 . 15_556 118.33(8) yes
O2 O2 C1 2_555 . . 65.99(7) yes
O2 O2 C3 2_555 . 2_555 95.45(9) yes
O2 O2 O2 3_555 . 2_555 90 yes
O2 O2 O2 3_555 . 15_556 90 yes
O2 O2 C1 3_555 . . 135.42(9) yes
O2 O2 C2 3_555 . . 118.91(13) yes
O2 O2 C3 3_555 . 2_555 142.65(8) yes
O2 O2 O2 15_556 . 2_555 118.33(8) yes
O2 O2 O2 15_556 . 3_555 90 yes
O2 O2 C1 15_556 . . 134.15(11) yes
O2 O2 C2 15_556 . . 135.85(13) yes
O2 O2 C3 15_556 . 2_555 118.84(9) yes
C2 O2 C3 . . 2_555 56.92(11) yes
O2 C1 C1 . . 5_557 153.86(7) yes
O2 C1 C3 . . . 132.93(18) yes
O2 C1 C3 . . 5_557 119.94(7) yes
O2 C1 C3 . . 2_555 85.03(15) yes
O2 C1 C3 . . 6_557 165.50(9) yes
O2 C1 C1 2_555 . 5_557 153.86(7) yes
O2 C1 C3 2_555 . . 85.03(15) yes
O2 C1 C3 2_555 . 5_557 165.50(9) yes
O2 C1 C3 2_555 . 2_555 132.93(18) yes
O2 C1 C3 2_555 . 6_557 119.94(7) yes
C1 C1 C2 5_557 . . 169.56(17) yes
C1 C1 C3 5_557 . . 70.66(17) yes
C1 C1 C3 5_557 . 2_555 70.66(17) yes
C2 C1 C3 . . . 109.00(16) yes
C2 C1 C3 . . 5_557 143.48(8) yes
C2 C1 C3 . . 2_555 109.00(16) yes
C2 C1 C3 . . 6_557 143.48(8) yes
C3 C1 C3 . . 5_557 105.9(2) yes
C3 C1 C3 . . 2_555 141.3(3) yes
C3 C1 C3 5_557 . 6_557 70.40(13) yes
C3 C1 C3 2_555 . 6_557 105.9(2) yes
C3 C1 C3 6_557 . 5_557 70.40(13) yes
C3 C1 C3 6_557 . 2_555 105.9(2) yes
O2 C2 O2 . . 2_555 102.87(17) yes
O2 C2 C1 . . . 128.56(10) yes
O2 C2 C3 . . . 162.12(14) yes
O2 C2 C3 . . 2_555 94.82(10) yes
O2 C2 O2 2_555 . . 102.87(17) yes
O2 C2 C1 2_555 . . 128.56(10) yes
O2 C2 C3 2_555 . . 94.82(10) yes
O2 C2 C3 2_555 . 2_555 162.12(14) yes
C3 C2 C3 . . 2_555 67.39(11) yes
C3 C2 C3 2_555 . . 67.39(11) yes
O2 C3 C1 2_555 . . 65.47(16) yes
O2 C3 C1 2_555 . 5_557 138.49(11) yes
O2 C3 C3 2_555 . 5_557 112.27(10) yes
O2 C3 C3 2_555 . 2_555 84.55(10) yes
O2 C3 C3 2_555 . 6_557 169.61(18) yes
C1 C3 C1 . . 5_557 74.14(17) yes
C1 C3 C3 . . 5_557 47.41(16) yes
C1 C3 C1 5_557 . . 74.14(17) yes
C1 C3 C2 5_557 . . 110.70(11) yes
C1 C3 C3 5_557 . 2_555 54.80(10) yes
C2 C3 C3 . . 5_557 84.16(9) yes
C2 C3 C3 . . 2_555 56.30(9) yes
C2 C3 C3 . . 6_557 145.49(19) yes
C3 C3 C3 5_557 . 6_557 61.93(15) yes
C3 C3 C3 2_555 . 6_557 90 yes
C3 C3 C3 6_557 . 5_557 61.93(15) yes
C3 C3 C3 6_557 . 2_555 90 yes
C4 Fe1 C4 . . 13_555 180 yes
C4 Fe1 C4 . . 2_555 19(2) yes
C4 Fe1 C4 . . 14_555 161(2) yes
C4 Fe1 C4 . . 3_555 44.1(13) yes
C4 Fe1 C4 . . 15_555 135.9(13) yes
C4 Fe1 C4 . . 12_555 138.0(14) yes
C4 Fe1 C4 . . 8_555 42.0(14) yes
C4 Fe1 C5 . . . 44(2) yes
C4 Fe1 C5 . . 13_555 136(2) yes
C4 Fe1 C5 . . 3_555 76.6(18) yes
C4 Fe1 C5 . . 15_555 103.4(18) yes
C4 Fe1 C6 . . . 77(3) yes
C4 Fe1 C6 . . 13_555 103(3) yes
C4 Fe1 C6 . . 2_655 93(2) yes
C4 Fe1 C6 . . 14_455 87(2) yes
C4 Fe1 C4 13_555 . . 180 yes
C4 Fe1 C4 13_555 . 2_555 161(2) yes
C4 Fe1 C4 13_555 . 14_555 19(2) yes
C4 Fe1 C4 13_555 . 3_555 135.9(13) yes
C4 Fe1 C4 13_555 . 15_555 44.1(13) yes
C4 Fe1 C4 13_555 . 12_555 42.0(14) yes
C4 Fe1 C4 13_555 . 8_555 138.0(14) yes
C4 Fe1 C5 13_555 . . 136(2) yes
C4 Fe1 C5 13_555 . 13_555 44(2) yes
C4 Fe1 C5 13_555 . 3_555 103.4(18) yes
C4 Fe1 C5 13_555 . 15_555 76.6(18) yes
C4 Fe1 C6 13_555 . . 103(3) yes
C4 Fe1 C6 13_555 . 13_555 77(3) yes
C4 Fe1 C6 13_555 . 2_655 87(2) yes
C4 Fe1 C6 13_555 . 14_455 93(2) yes
C4 Fe1 C4 2_555 . . 19(2) yes
C4 Fe1 C4 2_555 . 13_555 161(2) yes
C4 Fe1 C4 2_555 . 14_555 180 yes
C4 Fe1 C4 2_555 . 3_555 42.0(14) yes
C4 Fe1 C4 2_555 . 15_555 138.0(14) yes
C4 Fe1 C4 2_555 . 12_555 148.6(8) yes
C4 Fe1 C4 2_555 . 8_555 31.4(8) yes
C4 Fe1 C5 2_555 . . 62(2) yes
C4 Fe1 C5 2_555 . 13_555 118(2) yes
C4 Fe1 C5 2_555 . 3_555 83.2(18) yes
C4 Fe1 C5 2_555 . 15_555 96.8(18) yes
C4 Fe1 C6 2_555 . . 94(2) yes
C4 Fe1 C6 2_555 . 13_555 86(2) yes
C4 Fe1 C6 2_555 . 2_655 111(2) yes
C4 Fe1 C6 2_555 . 14_455 69(2) yes
C4 Fe1 C4 14_555 . . 161(2) yes
C4 Fe1 C4 14_555 . 13_555 19(2) yes
C4 Fe1 C4 14_555 . 2_555 180 yes
C4 Fe1 C4 14_555 . 3_555 138.0(14) yes
C4 Fe1 C4 14_555 . 15_555 42.0(14) yes
C4 Fe1 C4 14_555 . 12_555 31.4(8) yes
C4 Fe1 C4 14_555 . 8_555 148.6(8) yes
C4 Fe1 C5 14_555 . . 118(2) yes
C4 Fe1 C5 14_555 . 13_555 62(2) yes
C4 Fe1 C5 14_555 . 3_555 96.8(18) yes
C4 Fe1 C5 14_555 . 15_555 83.2(18) yes
C4 Fe1 C6 14_555 . . 86(2) yes
C4 Fe1 C6 14_555 . 13_555 94(2) yes
C4 Fe1 C6 14_555 . 2_655 69(2) yes
C4 Fe1 C6 14_555 . 14_455 111(2) yes
C4 Fe1 C4 3_555 . . 44.1(13) yes
C4 Fe1 C4 3_555 . 13_555 135.9(13) yes
C4 Fe1 C4 3_555 . 2_555 42.0(14) yes
C4 Fe1 C4 3_555 . 14_555 138.0(14) yes
C4 Fe1 C4 3_555 . 15_555 180 yes
C4 Fe1 C4 3_555 . 12_555 161(2) yes
C4 Fe1 C4 3_555 . 8_555 19(2) yes
C4 Fe1 C5 3_555 . . 76.6(18) yes
C4 Fe1 C5 3_555 . 13_555 103.4(18) yes
C4 Fe1 C5 3_555 . 3_555 44(2) yes
C4 Fe1 C5 3_555 . 15_555 136(2) yes
C4 Fe1 C6 3_555 . . 77(3) yes
C4 Fe1 C6 3_555 . 13_555 103(3) yes
C4 Fe1 C6 3_555 . 2_655 93(2) yes
C4 Fe1 C6 3_555 . 14_455 87(2) yes
C4 Fe1 C4 15_555 . . 135.9(13) yes
C4 Fe1 C4 15_555 . 13_555 44.1(13) yes
C4 Fe1 C4 15_555 . 2_555 138.0(14) yes
C4 Fe1 C4 15_555 . 14_555 42.0(14) yes
C4 Fe1 C4 15_555 . 3_555 180 yes
C4 Fe1 C4 15_555 . 12_555 19(2) yes
C4 Fe1 C4 15_555 . 8_555 161(2) yes
C4 Fe1 C5 15_555 . . 103.4(18) yes
C4 Fe1 C5 15_555 . 13_555 76.6(18) yes
C4 Fe1 C5 15_555 . 3_555 136(2) yes
C4 Fe1 C5 15_555 . 15_555 44(2) yes
C4 Fe1 C6 15_555 . . 103(3) yes
C4 Fe1 C6 15_555 . 13_555 77(3) yes
C4 Fe1 C6 15_555 . 2_655 87(2) yes
C4 Fe1 C6 15_555 . 14_455 93(2) yes
C4 Fe1 C4 12_555 . . 138.0(14) yes
C4 Fe1 C4 12_555 . 13_555 42.0(14) yes
C4 Fe1 C4 12_555 . 2_555 148.6(8) yes
C4 Fe1 C4 12_555 . 14_555 31.4(8) yes
C4 Fe1 C4 12_555 . 3_555 161(2) yes
C4 Fe1 C4 12_555 . 15_555 19(2) yes
C4 Fe1 C4 12_555 . 8_555 180 yes
C4 Fe1 C5 12_555 . . 96.8(18) yes
C4 Fe1 C5 12_555 . 13_555 83.2(18) yes
C4 Fe1 C5 12_555 . 3_555 118(2) yes
C4 Fe1 C5 12_555 . 15_555 62(2) yes
C4 Fe1 C6 12_555 . . 86(2) yes
C4 Fe1 C6 12_555 . 13_555 94(2) yes
C4 Fe1 C6 12_555 . 2_655 69(2) yes
C4 Fe1 C6 12_555 . 14_455 111(2) yes
C4 Fe1 C4 8_555 . . 42.0(14) yes
C4 Fe1 C4 8_555 . 13_555 138.0(14) yes
C4 Fe1 C4 8_555 . 2_555 31.4(8) yes
C4 Fe1 C4 8_555 . 14_555 148.6(8) yes
C4 Fe1 C4 8_555 . 3_555 19(2) yes
C4 Fe1 C4 8_555 . 15_555 161(2) yes
C4 Fe1 C4 8_555 . 12_555 180 yes
C4 Fe1 C5 8_555 . . 83.2(18) yes
C4 Fe1 C5 8_555 . 13_555 96.8(18) yes
C4 Fe1 C5 8_555 . 3_555 62(2) yes
C4 Fe1 C5 8_555 . 15_555 118(2) yes
C4 Fe1 C6 8_555 . . 94(2) yes
C4 Fe1 C6 8_555 . 13_555 86(2) yes
C4 Fe1 C6 8_555 . 2_655 111(2) yes
C4 Fe1 C6 8_555 . 14_455 69(2) yes
C5 Fe1 C5 . . 13_555 180 yes
C5 Fe1 C5 . . 3_555 80.2(12) yes
C5 Fe1 C5 . . 15_555 99.8(12) yes
C5 Fe1 C6 . . . 47.5(17) yes
C5 Fe1 C6 . . 13_555 132.5(17) yes
C5 Fe1 C6 . . 2_655 57.5(19) yes
C5 Fe1 C6 . . 14_455 122.5(19) yes
C5 Fe1 C5 13_555 . . 180 yes
C5 Fe1 C5 13_555 . 3_555 99.8(12) yes
C5 Fe1 C5 13_555 . 15_555 80.2(12) yes
C5 Fe1 C6 13_555 . . 132.5(17) yes
C5 Fe1 C6 13_555 . 13_555 47.5(17) yes
C5 Fe1 C6 13_555 . 2_655 122.5(19) yes
C5 Fe1 C6 13_555 . 14_455 57.5(19) yes
C5 Fe1 C5 3_555 . . 80.2(12) yes
C5 Fe1 C5 3_555 . 13_555 99.8(12) yes
C5 Fe1 C5 3_555 . 15_555 180 yes
C5 Fe1 C6 3_555 . . 47.5(17) yes
C5 Fe1 C6 3_555 . 13_555 132.5(17) yes
C5 Fe1 C6 3_555 . 2_655 57.5(19) yes
C5 Fe1 C6 3_555 . 14_455 122.5(19) yes
C5 Fe1 C5 15_555 . . 99.8(12) yes
C5 Fe1 C5 15_555 . 13_555 80.2(12) yes
C5 Fe1 C5 15_555 . 3_555 180 yes
C5 Fe1 C6 15_555 . . 132.5(17) yes
C5 Fe1 C6 15_555 . 13_555 47.5(17) yes
C5 Fe1 C6 15_555 . 2_655 122.5(19) yes
C5 Fe1 C6 15_555 . 14_455 57.5(19) yes
C6 Fe1 C6 . . 13_555 180 yes
C6 Fe1 C6 . . 2_655 18(3) yes
C6 Fe1 C6 . . 14_455 162(3) yes
C6 Fe1 C6 13_555 . . 180 yes
C6 Fe1 C6 13_555 . 2_655 162(3) yes
C6 Fe1 C6 13_555 . 14_455 18(3) yes
C6 Fe1 C6 2_655 . . 18(3) yes
C6 Fe1 C6 2_655 . 13_555 162(3) yes
C6 Fe1 C6 2_655 . 14_455 180 yes
C6 Fe1 C6 14_455 . . 162(3) yes
C6 Fe1 C6 14_455 . 13_555 18(3) yes
C6 Fe1 C6 14_455 . 2_655 180 yes
Fe1 C4 Fe1 . . 2_555 89(2) yes
Fe1 C4 C4 . . 2_555 125(5) yes
Fe1 C4 C4 . . 3_555 68(3) yes
Fe1 C4 C4 . . 8_555 92(2) yes
Fe1 C4 C5 . . . 67(3) yes
Fe1 C4 C5 . . 2_555 130(3) yes
Fe1 C4 C5 . . 3_555 51.2(13) yes
Fe1 C4 C6 . . . 51(2) yes
Fe1 C4 Fe1 2_555 . . 89(2) yes
Fe1 C4 C4 2_555 . 3_555 74(3) yes
Fe1 C4 C4 2_555 . 8_555 46(2) yes
Fe1 C4 C5 2_555 . . 150(4) yes
Fe1 C4 C5 2_555 . 3_555 104.2(17) yes
Fe1 C4 C6 2_555 . . 135(2) yes
C4 C4 C4 2_555 . 3_555 90 yes
C4 C4 C4 2_555 . 8_555 54(3) yes
C4 C4 C5 2_555 . . 160(3) yes
C4 C4 C5 2_555 . 3_555 125(3) yes
C4 C4 C6 2_555 . . 162(2) yes
C4 C4 C4 3_555 . 2_555 90 yes
C4 C4 C5 3_555 . . 110(4) yes
C4 C4 C5 3_555 . 2_555 102(4) yes
C4 C4 C6 3_555 . . 72(3) yes
C4 C4 C5 8_555 . . 146(4) yes
C4 C4 C5 8_555 . 2_555 66(3) yes
C4 C4 C5 8_555 . 3_555 71(2) yes
C4 C4 C6 8_555 . . 108(2) yes
C5 C4 C5 . . 2_555 148(2) yes
C5 C4 C5 . . 3_555 76(3) yes
C5 C4 C5 2_555 . . 148(2) yes
C5 C4 C5 2_555 . 3_555 136(2) yes
C5 C4 C6 2_555 . . 173(2) yes
C5 C4 C5 3_555 . . 76(3) yes
C5 C4 C5 3_555 . 2_555 136(2) yes
Fe1 C5 C4 . . . 69(3) yes
Fe1 C5 C4 . . 2_555 75(2) yes
Fe1 C5 C4 . . 3_555 52.3(17) yes
Fe1 C5 C5 . . 2_655 97(2) yes
Fe1 C5 C5 . . 3_555 49.9(10) yes
Fe1 C5 C6 . . . 66(3) yes
Fe1 C5 C6 . . 2_655 77(2) yes
C4 C5 C5 . . 2_655 160(2) yes
C4 C5 C5 . . 3_555 70(2) yes
C4 C5 C5 . . 15_555 80(3) yes
C4 C5 C6 . . . 106(3) yes
C4 C5 C6 . . 2_655 127(2) yes
C4 C5 C5 2_555 . 2_655 168.2(15) yes
C4 C5 C5 2_555 . 3_555 78(2) yes
C4 C5 C5 2_555 . 15_555 80(2) yes
C4 C5 C6 2_555 . . 115(3) yes
C4 C5 C6 2_555 . 2_655 135.3(18) yes
C4 C5 C5 3_555 . 2_655 125(2) yes
C4 C5 C5 3_555 . 15_555 84(2) yes
C4 C5 C6 3_555 . . 71(3) yes
C4 C5 C6 3_555 . 2_655 91.8(19) yes
C5 C5 C5 2_655 . 3_555 90 yes
C5 C5 C5 2_655 . 15_555 99.6(18) yes
C5 C5 C5 3_555 . 2_655 90 yes
C5 C5 C5 3_555 . 15_555 90 yes
C5 C5 C5 15_555 . 2_655 99.6(18) yes
C5 C5 C5 15_555 . 3_555 90 yes
C5 C5 C6 15_555 . . 98(3) yes
C5 C5 C6 15_555 . 2_655 100(2) yes
Fe1 C6 Fe1 . . 2_655 92(3) yes
Fe1 C6 C4 . . . 53(2) yes
Fe1 C6 C4 . . 3_555 53(2) yes
Fe1 C6 C5 . . . 67(3) yes
Fe1 C6 C5 . . 2_655 119(3) yes
Fe1 C6 C5 . . 3_555 67(3) yes
Fe1 C6 C5 . . 8_655 119(3) yes
Fe1 C6 C6 . . 2_655 127(7) yes
Fe1 C6 Fe1 2_655 . . 92(3) yes
Fe1 C6 C4 2_655 . . 139(3) yes
Fe1 C6 C4 2_655 . 3_555 139(3) yes
Fe1 C6 C5 2_655 . . 118(3) yes
Fe1 C6 C5 2_655 . 2_655 45.4(15) yes
Fe1 C6 C5 2_655 . 3_555 118(3) yes
Fe1 C6 C5 2_655 . 8_655 45.4(15) yes
C4 C6 C5 . . 2_655 129.1(13) yes
C4 C6 C5 . . 3_555 71(3) yes
C4 C6 C5 . . 8_655 164(2) yes
C4 C6 C6 . . 2_655 162.0(12) yes
C4 C6 C5 3_555 . . 71(3) yes
C4 C6 C5 3_555 . 2_655 164(2) yes
C4 C6 C5 3_555 . 8_655 129.1(13) yes
C4 C6 C6 3_555 . 2_655 162.0(12) yes
C5 C6 C5 . . 2_655 93(2) yes
C5 C6 C5 . . 3_555 107(5) yes
C5 C6 C5 . . 8_655 159(4) yes
C5 C6 C6 . . 2_655 126(3) yes
C5 C6 C5 2_655 . . 93(2) yes
C5 C6 C5 2_655 . 3_555 159(4) yes
C5 C6 C5 3_555 . . 107(5) yes
C5 C6 C5 3_555 . 2_655 159(4) yes
C5 C6 C5 3_555 . 8_655 93(2) yes
C5 C6 C6 3_555 . 2_655 126(3) yes
C5 C6 C5 8_655 . . 159(4) yes
C5 C6 C5 8_655 . 2_655 66(2) yes
C5 C6 C5 8_655 . 3_555 93(2) yes

loop_
_geom_bond_atom_site_label_1
_geom_bond_atom_site_label_2
_geom_bond_site_symmetry_1
_geom_bond_site_symmetry_2
_geom_bond_distance
_geom_bond_publ_flag
Al1 O1 . . 1.8048(7) yes
Al1 O1 . 13_556 1.8048(7) yes
Al1 O2 . . 1.9225(18) yes
Al1 O2 . 13_556 1.9225(18) yes
Al1 O2 . 3_555 1.9225(18) yes
Al1 O2 . 15_556 1.9225(18) yes
O1 O2 . . 2.559(2) yes
O1 O2 . 13_556 2.7123(15) yes
O1 O2 . 2_555 2.559(2) yes
O1 O2 . 14_456 2.7123(15) yes
O1 O2 . 3_555 2.559(2) yes
O1 O2 . 15_556 2.7123(15) yes
O1 O2 . 12_456 2.7123(15) yes
O1 O2 . 8_555 2.559(2) yes
O2 O2 . 2_555 2.0652(16) yes
O2 O2 . 3_555 2.808(3) yes
O2 O2 . 15_556 2.627(2) yes
O2 C1 . . 2.538(3) yes
O2 C2 . . 1.3206(19) yes
O2 C3 . 2_555 2.780(4) yes
C1 C2 . . 1.495(3) yes
C1 C3 . . 1.374(3) yes
C3 C3 . 6_557 1.383(4) yes
Fe1 C4 . . 1.95(6) yes
Fe1 C4 . 13_555 1.95(6) yes
Fe1 C4 . 2_555 2.71(6) yes
Fe1 C4 . 14_555 2.71(6) yes
Fe1 C4 . 3_555 1.95(6) yes
Fe1 C4 . 15_555 1.95(6) yes
Fe1 C4 . 12_555 2.71(6) yes
Fe1 C4 . 8_555 2.71(6) yes
Fe1 C5 . . 1.92(3) yes
Fe1 C5 . 13_555 1.92(3) yes
Fe1 C5 . 3_555 1.92(3) yes
Fe1 C5 . 15_555 1.92(3) yes
Fe1 C6 . . 1.90(7) yes
Fe1 C6 . 13_555 1.90(7) yes
Fe1 C6 . 2_655 2.63(7) yes
Fe1 C6 . 14_455 2.63(7) yes
C4 C5 . . 1.46(8) yes
C5 C6 . . 1.54(6) yes
